data_7057056
loop_
_publ_author_name
'Chen, Chao'
'Zheng, Qing'
'Ni, Shengliang'
'Wang, Hangxiang'

_publ_section_title
;
 Facile one-pot nanocatalysts encapsulation of palladium--NHC complexes
 for aqueous Suzuki--Miyaura couplings
;
_journal_issue 6
_journal_name_full 'New Journal of Chemistry'
_journal_page_first 4624
_journal_paper_doi 10.1039/C7NJ04836J
_journal_volume 42
_journal_year 2018
_chemical_formula_sum 'C21 H18 Cl F6 N4 P Pd'
_chemical_formula_weight 613.21
_space_group_IT_number 14
_space_group_name_Hall '-P 2ybc'
_space_group_name_H-M_alt 'P 1 21/c 1'
_symmetry_cell_setting monoclinic
_symmetry_space_group_name_Hall '-P 2ybc'
_symmetry_space_group_name_H-M 'P 1 21/c 1'
_atom_sites_solution_hydrogens geom
_atom_sites_solution_primary direct
_atom_sites_solution_secondary difmap
_audit_creation_method SHELXL-97
_audit_update_record
;
2017-10-18 deposited with the CCDC.
2018-02-22 downloaded from the CCDC.
;
_cell_angle_alpha 90.00
_cell_angle_beta 116.742(6)
_cell_angle_gamma 90.00
_cell_formula_units_Z 4
_cell_length_a 9.5629(5)
_cell_length_b 26.8142(9)
_cell_length_c 10.2793(4)
_cell_measurement_reflns_used 4141
_cell_measurement_temperature 293(2)
_cell_measurement_theta_max 23.934
_cell_measurement_theta_min 2.458
_cell_volume 2353.9(2)
_computing_cell_refinement 'Bruker FRAMBO'
_computing_data_collection 'Bruker FRAMBO'
_computing_data_reduction 'Bruker SAINT'
_computing_molecular_graphics 'Bruker SHELXTL'
_computing_publication_material 'Bruker SHELXTL'
_computing_structure_refinement 'SHELXL-97 (Sheldrick, 1997)'
_computing_structure_solution 'SHELXS-97 (Sheldrick, 1990)'
_diffrn_ambient_temperature 293(2)
_diffrn_measured_fraction_theta_full 0.998
_diffrn_measured_fraction_theta_max 0.998
_diffrn_measurement_device_type 'CCD area detector'
_diffrn_measurement_method 'phi and omega scans'
_diffrn_radiation_monochromator graphite
_diffrn_radiation_source 'fine-focus sealed tube'
_diffrn_radiation_type MoK\a
_diffrn_radiation_wavelength 0.71073
_diffrn_reflns_av_R_equivalents 0.0451
_diffrn_reflns_av_sigmaI/netI 0.0373
_diffrn_reflns_limit_h_max 11
_diffrn_reflns_limit_h_min -10
_diffrn_reflns_limit_k_max 31
_diffrn_reflns_limit_k_min -31
_diffrn_reflns_limit_l_max 12
_diffrn_reflns_limit_l_min -10
_diffrn_reflns_number 14859
_diffrn_reflns_theta_full 25.01
_diffrn_reflns_theta_max 25.01
_diffrn_reflns_theta_min 2.86
_exptl_absorpt_coefficient_mu 1.035
_exptl_absorpt_correction_T_max 0.8520
_exptl_absorpt_correction_T_min 0.6311
_exptl_absorpt_correction_type multi-scan
_exptl_absorpt_process_details sadbas
_exptl_crystal_colour yellow
_exptl_crystal_density_diffrn 1.730
_exptl_crystal_density_method 'not measured'
_exptl_crystal_description block
_exptl_crystal_F_000 1216
_exptl_crystal_size_max 0.49
_exptl_crystal_size_mid 0.40
_exptl_crystal_size_min 0.16
_refine_diff_density_max 0.586
_refine_diff_density_min -0.448
_refine_diff_density_rms 0.083
_refine_ls_extinction_method none
_refine_ls_goodness_of_fit_ref 1.045
_refine_ls_hydrogen_treatment constr
_refine_ls_matrix_type full
_refine_ls_number_parameters 308
_refine_ls_number_reflns 4141
_refine_ls_number_restraints 0
_refine_ls_restrained_S_all 1.045
_refine_ls_R_factor_all 0.0533
_refine_ls_R_factor_gt 0.0435
_refine_ls_shift/su_max 0.065
_refine_ls_shift/su_mean 0.001
_refine_ls_structure_factor_coef Fsqd
_refine_ls_weighting_details 'calc w=1/[\s^2^(Fo^2^)+(0.0486P)^2^+3.9677P] where P=(Fo^2^+2Fc^2^)/3'
_refine_ls_weighting_scheme calc
_refine_ls_wR_factor_gt 0.1034
_refine_ls_wR_factor_ref 0.1105
_reflns_number_gt 3506
_reflns_number_total 4141
_reflns_threshold_expression >2sigma(I)
_cod_data_source_file c7nj04836j2.cif
_cod_data_source_block 2b
_cod_depositor_comments
;
The following automatic conversions were performed:

'_symmetry_cell_setting' value 'Monoclinic' changed to 'monoclinic'
according to
/home/data/users/saulius/crontab/automatic-downloads/rss-feeds/RSC/lib/dictionaries/cif_core.dic
dictionary named 'cif_core.dic' version 2.4.2 from 2011-04-26.

Automatic conversion script
Id: cif_fix_values 4973 2017-02-22 13:04:09Z antanas 

 Adding full bibliography for 7057055--7057057.cif.
;
_cod_original_cell_volume 2353.91(17)
_cod_original_sg_symbol_H-M P2(1)/c
_cod_database_code 7057056

loop_
_symmetry_equiv_pos_as_xyz
'x, y, z'
'-x, y+1/2, -z+1/2'
'-x, -y, -z'
'x, -y-1/2, z-1/2'

loop_
_atom_site_label
_atom_site_type_symbol
_atom_site_fract_x
_atom_site_fract_y
_atom_site_fract_z
_atom_site_U_iso_or_equiv
_atom_site_adp_type
_atom_site_occupancy
_atom_site_symmetry_multiplicity
_atom_site_calc_flag
_atom_site_refinement_flags
Pd1 Pd 0.30950(4) 0.025090(11) 0.91839(3) 0.03541(13) Uani 1 1 d .
Cl1 Cl 0.28527(16) 0.01748(5) 1.12873(13) 0.0553(3) Uani 1 1 d .
N3 N 0.3302(4) 0.03244(12) 0.7308(4) 0.0351(8) Uani 1 1 d .
N1 N 0.5213(4) 0.11439(13) 1.0786(4) 0.0380(8) Uani 1 1 d .
N2 N 0.4916(4) 0.09561(13) 0.8619(4) 0.0377(8) Uani 1 1 d .
C1 C 0.4515(5) 0.08273(15) 0.9695(4) 0.0351(9) Uani 1 1 d .
C9 C 0.4261(5) 0.06911(16) 0.7323(4) 0.0403(10) Uani 1 1 d .
N4 N 0.1595(5) -0.03563(15) 0.8474(4) 0.0500(10) Uani 1 1 d .
C8 C 0.6077(5) 0.14936(16) 1.0420(5) 0.0408(10) Uani 1 1 d .
C14 C 0.5130(6) 0.11634(17) 1.2162(4) 0.0445(11) Uani 1 1 d .
H14A H 0.6182 0.1188 1.2954 0.053 Uiso 1 1 calc R
H14B H 0.4668 0.0857 1.2290 0.053 Uiso 1 1 calc R
C21 C 0.0768(6) -0.06709(18) 0.8258(6) 0.0550(12) Uani 1 1 d .
C6 C 0.7700(6) 0.2171(2) 1.0594(7) 0.0632(14) Uani 1 1 d .
H6 H 0.8304 0.2444 1.1090 0.076 Uiso 1 1 calc R
C3 C 0.5898(5) 0.13780(16) 0.9054(5) 0.0421(10) Uani 1 1 d .
C7 C 0.6971(6) 0.18896(19) 1.1233(6) 0.0577(13) Uani 1 1 d .
H7 H 0.7074 0.1962 1.2157 0.069 Uiso 1 1 calc R
C13 C 0.2573(6) 0.00439(18) 0.6133(5) 0.0481(11) Uani 1 1 d .
H13 H 0.1902 -0.0207 0.6132 0.058 Uiso 1 1 calc R
C15 C 0.4171(5) 0.16023(16) 1.2233(5) 0.0402(10) Uani 1 1 d .
C20 C 0.2905(6) 0.1775(2) 1.1034(6) 0.0576(13) Uani 1 1 d .
H20 H 0.2620 0.1626 1.0132 0.069 Uiso 1 1 calc R
C16 C 0.4590(6) 0.1829(2) 1.3564(6) 0.0645(15) Uani 1 1 d .
H16 H 0.5467 0.1717 1.4382 0.077 Uiso 1 1 calc R
C10 C 0.4539(7) 0.0776(2) 0.6136(5) 0.0576(13) Uani 1 1 d .
H10 H 0.5219 0.1028 0.6156 0.069 Uiso 1 1 calc R
C5 C 0.7549(7) 0.2054(2) 0.9237(7) 0.0673(15) Uani 1 1 d .
H5 H 0.8066 0.2250 0.8844 0.081 Uiso 1 1 calc R
C12 C 0.2792(7) 0.0119(2) 0.4909(5) 0.0604(14) Uani 1 1 d .
H12 H 0.2264 -0.0077 0.4083 0.072 Uiso 1 1 calc R
C11 C 0.3791(7) 0.0482(2) 0.4926(6) 0.0670(15) Uani 1 1 d .
H11 H 0.3966 0.0532 0.4116 0.080 Uiso 1 1 calc R
C4 C 0.6663(6) 0.1658(2) 0.8433(6) 0.0592(13) Uani 1 1 d .
H4 H 0.6582 0.1582 0.7519 0.071 Uiso 1 1 calc R
C19 C 0.2043(7) 0.2170(3) 1.1154(8) 0.0781(18) Uani 1 1 d .
H19 H 0.1177 0.2286 1.0333 0.094 Uiso 1 1 calc R
C22 C -0.0313(8) -0.1080(2) 0.7997(9) 0.093(2) Uani 1 1 d .
H22A H -0.0112 -0.1234 0.8908 0.140 Uiso 1 1 calc R
H22B H -0.0178 -0.1321 0.7373 0.140 Uiso 1 1 calc R
H22C H -0.1368 -0.0956 0.7539 0.140 Uiso 1 1 calc R
C18 C 0.2459(9) 0.2392(2) 1.2479(9) 0.089(2) Uani 1 1 d .
H18 H 0.1885 0.2660 1.2557 0.106 Uiso 1 1 calc R
C17 C 0.3724(8) 0.2217(3) 1.3689(8) 0.089(2) Uani 1 1 d .
H17 H 0.3994 0.2360 1.4594 0.107 Uiso 1 1 calc R
P1 P 0.96263(17) 0.12762(6) 0.62057(18) 0.0682(4) Uani 1 1 d .
F1 F 1.1400(5) 0.13727(16) 0.6748(7) 0.141(2) Uani 1 1 d .
F2 F 0.9995(6) 0.0835(2) 0.7235(9) 0.210(4) Uani 1 1 d .
F4 F 0.7833(4) 0.11690(17) 0.5729(5) 0.1060(13) Uani 1 1 d .
F3 F 0.9623(7) 0.1670(2) 0.7324(6) 0.1418(19) Uani 1 1 d .
F6 F 0.9225(6) 0.1727(2) 0.5124(5) 0.1353(17) Uani 1 1 d .
F5 F 0.9552(8) 0.0929(2) 0.4991(9) 0.201(4) Uani 1 1 d .

loop_
_atom_site_aniso_label
_atom_site_aniso_U_11
_atom_site_aniso_U_22
_atom_site_aniso_U_33
_atom_site_aniso_U_23
_atom_site_aniso_U_13
_atom_site_aniso_U_12
Pd1 0.0417(2) 0.0349(2) 0.03239(19) -0.00007(14) 0.01917(15) 0.00068(13)
Cl1 0.0695(8) 0.0653(8) 0.0424(6) 0.0003(6) 0.0353(6) -0.0069(6)
N3 0.0397(19) 0.0359(19) 0.0297(17) 0.0001(14) 0.0155(15) 0.0037(15)
N1 0.044(2) 0.0379(19) 0.0332(18) -0.0046(16) 0.0183(15) -0.0007(16)
N2 0.047(2) 0.039(2) 0.0330(18) 0.0007(15) 0.0232(16) -0.0004(16)
C1 0.039(2) 0.034(2) 0.034(2) 0.0026(18) 0.0177(18) 0.0060(17)
C9 0.048(3) 0.041(2) 0.035(2) 0.0020(19) 0.0216(19) 0.007(2)
N4 0.056(2) 0.043(2) 0.054(2) -0.0044(19) 0.027(2) -0.007(2)
C8 0.040(2) 0.035(2) 0.047(2) -0.001(2) 0.019(2) -0.0037(18)
C14 0.061(3) 0.040(2) 0.031(2) -0.0052(19) 0.019(2) -0.002(2)
C21 0.057(3) 0.037(3) 0.071(3) 0.000(2) 0.029(3) 0.002(2)
C6 0.060(3) 0.046(3) 0.081(4) -0.006(3) 0.030(3) -0.013(2)
C3 0.046(3) 0.038(2) 0.048(3) 0.006(2) 0.025(2) 0.0004(19)
C7 0.060(3) 0.048(3) 0.062(3) -0.010(2) 0.025(3) -0.006(2)
C13 0.057(3) 0.046(3) 0.040(2) -0.008(2) 0.020(2) -0.004(2)
C15 0.043(2) 0.040(2) 0.040(2) 0.0000(19) 0.0205(19) -0.0052(19)
C20 0.053(3) 0.071(4) 0.051(3) 0.002(3) 0.025(2) 0.005(3)
C16 0.064(3) 0.073(4) 0.052(3) -0.018(3) 0.022(3) 0.008(3)
C10 0.079(4) 0.063(3) 0.043(3) -0.004(2) 0.038(3) -0.010(3)
C5 0.068(4) 0.056(3) 0.081(4) 0.010(3) 0.037(3) -0.015(3)
C12 0.079(4) 0.065(3) 0.038(3) -0.011(2) 0.027(2) -0.003(3)
C11 0.096(4) 0.079(4) 0.043(3) -0.002(3) 0.047(3) -0.003(3)
C4 0.065(3) 0.060(3) 0.058(3) 0.007(3) 0.033(3) -0.008(3)
C19 0.055(4) 0.088(5) 0.093(5) 0.023(4) 0.035(3) 0.019(3)
C22 0.068(4) 0.051(3) 0.157(7) 0.004(4) 0.048(4) -0.013(3)
C18 0.088(5) 0.066(4) 0.131(7) -0.007(4) 0.066(5) 0.021(4)
C17 0.088(5) 0.092(5) 0.094(5) -0.037(4) 0.046(4) 0.010(4)
P1 0.0505(8) 0.0566(9) 0.0798(10) -0.0108(8) 0.0138(7) 0.0084(7)
F1 0.061(2) 0.085(3) 0.246(6) -0.012(3) 0.042(3) -0.002(2)
F2 0.096(4) 0.160(5) 0.308(9) 0.154(6) 0.031(4) 0.019(3)
F4 0.055(2) 0.138(4) 0.109(3) -0.005(3) 0.022(2) 0.003(2)
F3 0.161(5) 0.148(5) 0.126(4) -0.060(3) 0.073(4) -0.034(4)
F6 0.137(4) 0.142(4) 0.118(4) 0.044(3) 0.049(3) 0.023(3)
F5 0.207(6) 0.172(5) 0.300(9) -0.175(6) 0.180(7) -0.101(5)

loop_
_atom_type_symbol
_atom_type_description
_atom_type_scat_dispersion_real
_atom_type_scat_dispersion_imag
_atom_type_scat_source
C C 0.0033 0.0016 'International Tables Vol C Tables 4.2.6.8 and 6.1.1.4'
H H 0.0000 0.0000 'International Tables Vol C Tables 4.2.6.8 and 6.1.1.4'
N N 0.0061 0.0033 'International Tables Vol C Tables 4.2.6.8 and 6.1.1.4'
F F 0.0171 0.0103 'International Tables Vol C Tables 4.2.6.8 and 6.1.1.4'
P P 0.1023 0.0942 'International Tables Vol C Tables 4.2.6.8 and 6.1.1.4'
Pd Pd -0.9988 1.0072 'International Tables Vol C Tables 4.2.6.8 and 6.1.1.4'
Cl Cl 0.1484 0.1585 'International Tables Vol C Tables 4.2.6.8 and 6.1.1.4'

loop_
_geom_angle_atom_site_label_1
_geom_angle_atom_site_label_2
_geom_angle_atom_site_label_3
_geom_angle
C1 Pd1 N3 80.05(15)
C1 Pd1 N4 175.17(16)
N3 Pd1 N4 95.12(15)
C1 Pd1 Cl1 99.74(12)
N3 Pd1 Cl1 179.52(10)
N4 Pd1 Cl1 85.08(12)
C13 N3 C9 120.2(4)
C13 N3 Pd1 125.0(3)
C9 N3 Pd1 114.7(3)
C1 N1 C8 109.5(3)
C1 N1 C14 128.4(4)
C8 N1 C14 122.1(3)
C1 N2 C9 118.5(4)
C1 N2 C3 109.6(3)
C9 N2 C3 131.8(4)
N1 C1 N2 107.8(4)
N1 C1 Pd1 139.0(3)
N2 C1 Pd1 113.2(3)
N3 C9 C10 121.0(4)
N3 C9 N2 113.5(4)
C10 C9 N2 125.5(4)
C21 N4 Pd1 170.6(4)
C3 C8 C7 123.4(4)
C3 C8 N1 107.8(4)
C7 C8 N1 128.8(4)
N1 C14 C15 112.0(4)
N4 C21 C22 179.0(7)
C5 C6 C7 121.0(5)
C8 C3 C4 120.0(4)
C8 C3 N2 105.4(4)
C4 C3 N2 134.6(4)
C6 C7 C8 116.1(5)
N3 C13 C12 121.1(5)
C20 C15 C16 119.4(5)
C20 C15 C14 122.1(4)
C16 C15 C14 118.5(4)
C15 C20 C19 120.1(5)
C17 C16 C15 120.5(5)
C11 C10 C9 118.5(5)
C6 C5 C4 122.8(5)
C11 C12 C13 119.1(5)
C12 C11 C10 120.1(5)
C5 C4 C3 116.7(5)
C18 C19 C20 120.2(6)
C17 C18 C19 119.7(6)
C18 C17 C16 120.0(6)
F2 P1 F5 90.3(5)
F2 P1 F1 90.4(3)
F5 P1 F1 92.1(3)
F2 P1 F3 95.3(5)
F5 P1 F3 174.3(4)
F1 P1 F3 89.3(3)
F2 P1 F6 179.1(4)
F5 P1 F6 89.1(4)
F1 P1 F6 90.3(3)
F3 P1 F6 85.4(3)
F2 P1 F4 87.4(3)
F5 P1 F4 89.5(3)
F1 P1 F4 177.2(3)
F3 P1 F4 89.4(3)
F6 P1 F4 92.0(3)

loop_
_geom_bond_atom_site_label_1
_geom_bond_atom_site_label_2
_geom_bond_distance
Pd1 C1 1.967(4)
Pd1 N3 2.034(3)
Pd1 N4 2.074(4)
Pd1 Cl1 2.2851(12)
N3 C13 1.324(6)
N3 C9 1.340(6)
N1 C1 1.323(5)
N1 C8 1.409(5)
N1 C14 1.453(5)
N2 C1 1.368(5)
N2 C9 1.386(5)
N2 C3 1.408(5)
C9 C10 1.380(6)
N4 C21 1.108(6)
C8 C3 1.371(6)
C8 C7 1.384(6)
C14 C15 1.514(6)
C21 C22 1.448(7)
C6 C5 1.373(8)
C6 C7 1.377(7)
C3 C4 1.388(6)
C13 C12 1.380(7)
C15 C20 1.362(6)
C15 C16 1.381(6)
C20 C19 1.383(8)
C16 C17 1.372(8)
C10 C11 1.370(7)
C5 C4 1.377(7)
C12 C11 1.360(8)
C19 C18 1.371(9)
C18 C17 1.370(9)
P1 F2 1.520(5)
P1 F5 1.533(5)
P1 F1 1.550(4)
P1 F3 1.563(5)
P1 F6 1.570(5)
P1 F4 1.584(4)
